data_1520796
loop_
_publ_author_name
'Awana, V.P.S.'
'de Lima, O.F.'
'Malik, S.K.'
'Yelon, W.B.'
'Narlikar, A.V.'

_publ_section_title
;
 Structural and superconducting properties of La Ba Ca Cu3 O7+d system: a
 neutron diffraction study
;
_journal_name_full 'Physica C (Amsterdam)'
_journal_page_first 93
_journal_page_last 97
_journal_volume 314
_journal_year 1999
_chemical_formula_sum 'Ba Ca Cu3 La O7.06'
_chemical_name_systematic '(La0.54 Ca0.46) (La0.23 Ca0.27 Ba0.5)2 Cu3 O7.06'
_space_group_IT_number 123
_symmetry_space_group_name_Hall '-P 4 2'
_symmetry_space_group_name_H-M 'P 4/m m m'
_cell_angle_alpha 90
_cell_angle_beta 90
_cell_angle_gamma 90
_cell_formula_units_Z 1
_cell_length_a 3.8692
_cell_length_b 3.8692
_cell_length_c 11.6525
_cell_volume 174.446
_citation_journal_id_ASTM PHYCE6
_cod_data_source_file Awana_PHYCE6_1999_619.cif
_cod_data_source_block Ba1Ca1Cu3La1O7.06
_cod_original_cell_volume 174.4462
_cod_original_formula_sum 'Ba1 Ca1 Cu3 La1 O7.06'
_cod_database_code 1520796

loop_
_symmetry_equiv_pos_as_xyz
x,y,z
-y,x,z
-x,-y,z
y,-x,z
x,-y,-z
y,x,-z
-x,y,-z
-y,-x,-z
-x,-y,-z
y,-x,-z
x,y,-z
-y,x,-z
-x,y,z
-y,-x,z
x,-y,z
y,x,z

loop_
_atom_site_label
_atom_site_type_symbol
_atom_site_fract_x
_atom_site_fract_y
_atom_site_fract_z
_atom_site_occupancy
_atom_site_U_iso_or_equiv
O3 O-2 0 0 0.1579 0.83 0.0
Ca1 Ca+2 0.5 0.5 0.1849 0.27 0.0
Ba1 Ba+2 0.5 0.5 0.1849 0.5 0.0
O2 O-2 0.5 0 0.3664 0.99 0.0
Cu2 Cu+2 0 0 0.3527 1 0.0
La2 La+3 0.5 0.5 0.5 0.54 0.0
La1 La+3 0.5 0.5 0.1849 0.23 0.0
O1 O-2 0.5 0 0 0.72 0.0
Cu1 Cu+2 0 0 0 1 0.0
Ca2 Ca+2 0.5 0.5 0.5 0.46 0.0
